data_9010455
loop_
_publ_author_name
'Kampf, A. R.'
'Steele, I. M.'
'Loomis, T. A.'

_publ_section_title
;
 Jahnsite-(NaFeMg), a new mineral from the Tip Top mine, Custer County,
 South Dakota: Description and crystal structure
;
_journal_name_full 'American Mineralogist'
_journal_page_first 940
_journal_page_last 945
_journal_paper_doi 10.2138/am.2008.2771
_journal_volume 93
_journal_year 2008
_chemical_compound_source 'Tip Top mine, Custer County, South Dakota'
_chemical_formula_sum 'Fe3 H18 Mg2 Na O26 P4'
_chemical_name_mineral Jahnsite
_space_group_IT_number 13
_symmetry_space_group_name_Hall '-P 2ya'
_symmetry_space_group_name_H-M 'P 1 2/a 1'
_cell_angle_alpha 90
_cell_angle_beta 110.445
_cell_angle_gamma 90
_cell_formula_units_Z 2
_cell_length_a 15.0811
_cell_length_b 7.1403
_cell_length_c 9.8299
_cell_volume 991.841
_database_code_amcsd 0004587
_exptl_crystal_density_diffrn 2.669
_cod_original_formula_sum 'Na Fe3 Mg2 P4 O26 H18'
_cod_database_code 9010455

loop_
_space_group_symop_operation_xyz
x,y,z
1/2-x,y,-z
1/2+x,-y,z
-x,-y,-z

loop_
_atom_site_aniso_label
_atom_site_aniso_U_11
_atom_site_aniso_U_22
_atom_site_aniso_U_33
_atom_site_aniso_U_12
_atom_site_aniso_U_13
_atom_site_aniso_U_23
Na 0.02040 0.01360 0.02040 0.00000 -0.00120 0.00000
Fe1 0.00670 0.00960 0.00880 0.00000 0.00310 0.00000
Mg1 0.01310 0.01160 0.01160 -0.00040 0.00270 -0.00240
Mg2 0.01240 0.01200 0.00880 0.00000 0.00340 0.00000
Fe2 0.00950 0.00620 0.00980 0.00000 0.00370 -0.00060
Fe3 0.00800 0.00720 0.01040 0.00010 0.00360 0.00070
P1 0.00820 0.00940 0.00850 -0.00030 0.00230 -0.00090
P2 0.00890 0.01000 0.00910 0.00120 0.00340 0.00070
O1 0.00900 0.02100 0.01800 0.00500 0.00500 0.00400
O2 0.02300 0.02000 0.01400 0.00100 0.00700 -0.00100
O3 0.01600 0.01300 0.01900 -0.00500 0.00000 -0.00100
O4 0.00900 0.01400 0.01300 0.00100 0.00400 0.00300
O5 0.01000 0.02200 0.01700 0.00400 0.00400 0.00400
O6 0.02000 0.01300 0.01100 0.00100 0.00500 0.00300
O7 0.02100 0.01400 0.01900 -0.00200 0.01200 -0.00300
O8 0.01300 0.01200 0.01500 -0.00100 0.00600 0.00200
O-h 0.01700 0.01000 0.01700 0.00100 0.00800 -0.00200
OW1 0.03300 0.02700 0.02500 0.01000 0.01500 0.00600
OW2 0.03400 0.02200 0.02000 -0.00300 -0.00600 0.00300
OW3 0.02400 0.02600 0.03900 -0.00100 0.01600 -0.00500
OW4 0.01700 0.02200 0.02400 -0.00200 0.00700 0.00600

loop_
_atom_site_label
_atom_site_fract_x
_atom_site_fract_y
_atom_site_fract_z
_atom_site_U_iso_or_equiv
_atom_site_type_symbol
_atom_site_attached_hydrogens
Na 0.25000 0.97010 0.00000 0.02030 Na 0
Fe1 0.25000 0.47130 0.00000 0.00830 Fe 0
Mg1 0.50000 0.00000 0.50000 0.01250 Mg 0
Mg2 0.25000 0.50570 0.50000 0.01110 Mg 0
Fe2 0.00000 0.00000 0.00000 0.00840 Fe 0
Fe3 0.00000 0.50000 0.00000 0.00850 Fe 0
P1 0.18700 0.26770 0.18560 0.00890 P 0
P2 0.08000 0.74190 0.79630 0.00930 P 0
O1 0.27890 0.25100 0.14890 0.01570 O 0
O2 0.20820 0.31030 0.34350 0.01870 O 0
O3 0.12640 0.09290 0.14110 0.01760 O 0
O4 0.14050 0.43780 0.08100 0.01200 O 0
O5 0.18370 0.66820 0.85990 0.01650 O 0
O6 0.05740 0.78220 0.63640 0.01490 O 0
O7 0.07500 0.92170 0.87770 0.01660 O 0
O8 0.01260 0.59280 0.81730 0.01330 O 0
O-h 0.02740 0.75090 0.09920 0.01400 O 0
OW1 0.22720 0.72640 0.34200 0.02700 O 0
OW2 0.44840 0.21260 0.34820 0.02980 O 0
OW3 0.62690 0.98690 0.45650 0.02850 O 0
OW4 0.39070 0.51520 0.51610 0.02110 O 0
HOh 0.99600 0.74900 0.16200 0.05000 H 0
H1a 0.25800 0.71700 0.27800 0.05000 H 0
H1b 0.16700 0.74800 0.29300 0.05000 H 0
H2a 0.43400 0.29800 0.40500 0.05000 H 0
H2b 0.39500 0.20100 0.26900 0.05000 H 0
H3a 0.61800 0.04600 0.37100 0.05000 H 0
H3b 0.65900 0.88400 0.45200 0.05000 H 0
H4a 0.41600 0.60500 0.47800 0.05000 H 0
H4b 0.42500 0.49100 0.60600 0.05000 H 0

loop_
_cod_changelog_entry_id
_cod_changelog_entry_author
_cod_changelog_entry_date
_cod_changelog_entry_text
1
;cod-tools version 3.8.0
Id: cif_guess_AMCSD_atom_types 9574 2023-05-10 09:00:05Z saulius
;
2023-05-10T18:52:35+03:00
;Derived atom types and hydrogen counts
from atom names that follow the AMCSD naming convention
(Wat == water, O-H == hydroxyl).
;
2
;cod-tools version 3.10.1
Id: cif_fix_AMCSD_aniso_labels 10200 2024-08-01 14:09:44Z saulius
;
2024-08-02T12:21:30+03:00
;Changed the following '_atom_site_aniso_label' values:
'Oh' -> 'O-h'
;

loop_
_cod_related_entry_id
_cod_related_entry_database
_cod_related_entry_code
1 AMCSD 0004587
